data_4023614
loop_
_publ_author_name
'Nicolas Proust'
'Judith C. Gallucci'
'Leo A. Paquette'

_publ_section_title
;
 Neighboring Group Participation by Sulfonamido Nitrogen
;
_journal_name_full 'Journal of Organic Chemistry'
_journal_page_first 6279
_journal_page_last 6282
_journal_paper_doi 10.1021/jo800952m
_journal_volume 73
_journal_year 2008
_chemical_compound_source 'synthesis as described'
_chemical_formula_moiety 'C24 H23 Br N2 O4 S2'
_chemical_formula_sum 'C24 H23 Br N2 O4 S2'
_chemical_formula_weight 547.47
_chemical_name_common 'Paquette 1629a'
_chemical_name_systematic
;
 ?
;
_space_group_IT_number 2
_symmetry_cell_setting triclinic
_symmetry_Int_Tables_number 2
_symmetry_space_group_name_Hall '-P 1'
_symmetry_space_group_name_H-M 'P -1'
_atom_sites_solution_hydrogens geom
_atom_sites_solution_primary heavy
_atom_sites_solution_secondary difmap
_audit_conform_dict_location ftp://ftp.iucr.org/pub/cif_core.dic
_audit_conform_dict_name cif_core.dic
_audit_conform_dict_version 2.3
_audit_creation_date 2008-04-08T11:20:36-00:00
_audit_creation_method 'WinGX routine CIF_UPDATE'
_cell_angle_alpha 65.429(1)
_cell_angle_beta 85.260(1)
_cell_angle_gamma 78.033(1)
_cell_formula_units_Z 2
_cell_length_a 9.0928(1)
_cell_length_b 12.0414(2)
_cell_length_c 12.3296(2)
_cell_measurement_reflns_used 5449
_cell_measurement_temperature 150(2)
_cell_measurement_theta_max 27.485
_cell_measurement_theta_min 2.037
_cell_measurement_wavelength 0.71073
_cell_volume 1201.03(3)
_computing_cell_refinement 'HKL Scalepack (Otwinowski & Minor 1997)'
_computing_data_collection 'Collect (Nonius BV, 1997-2000)'
_computing_data_reduction 'HKL Denzo and Scalepack (Otwinowski & Minor 1997)'
_computing_molecular_graphics 'Ortep-3 for Windows (Farrugia, 1997)'
_computing_publication_material 'WinGX publication routines (Farrugia, 1999)'
_computing_structure_refinement 'SHELXL-97 (Sheldrick, 1997)'
_computing_structure_solution 'SHELXS-86 (Sheldrick, 1986)'
_diffrn_ambient_temperature 150(2)
_diffrn_detector 'CCD plate'
_diffrn_detector_area_resol_mean 9
_diffrn_measured_fraction_theta_full 0.998
_diffrn_measured_fraction_theta_max 0.998
_diffrn_measurement_device '95mm CCD camera on \k-goniostat'
_diffrn_measurement_device_type 'Nonius KappaCCD'
_diffrn_measurement_method 'phi and omega scans'
_diffrn_orient_matrix_type 'by Nonius Collect from scalepack cell'
_diffrn_orient_matrix_UB_11 0.764916E-1
_diffrn_orient_matrix_UB_12 -0.687109E-1
_diffrn_orient_matrix_UB_13 -0.454574E-1
_diffrn_orient_matrix_UB_21 -0.730458E-1
_diffrn_orient_matrix_UB_22 -0.155782E-1
_diffrn_orient_matrix_UB_23 -0.554569E-1
_diffrn_orient_matrix_UB_31 0.495127E-1
_diffrn_orient_matrix_UB_32 0.702612E-1
_diffrn_orient_matrix_UB_33 -0.23776E-1
_diffrn_radiation_monochromator graphite
_diffrn_radiation_probe x-ray
_diffrn_radiation_type MoK\a
_diffrn_radiation_wavelength 0.71073
_diffrn_reflns_av_R_equivalents 0.036
_diffrn_reflns_limit_h_max 11
_diffrn_reflns_limit_h_min -11
_diffrn_reflns_limit_k_max 15
_diffrn_reflns_limit_k_min -15
_diffrn_reflns_limit_l_max 15
_diffrn_reflns_limit_l_min -15
_diffrn_reflns_number 33157
_diffrn_reflns_theta_full 27.46
_diffrn_reflns_theta_max 27.46
_diffrn_reflns_theta_min 2.29
_diffrn_source 'Enraf Nonius FR590'
_exptl_absorpt_coefficient_mu 1.919
_exptl_absorpt_correction_T_max 0.794
_exptl_absorpt_correction_T_min 0.600
_exptl_absorpt_correction_type multi-scan
_exptl_absorpt_process_details 'HKL Scalepack (Otwinowski & Minor, 1997)'
_exptl_crystal_colour colorless
_exptl_crystal_density_diffrn 1.514
_exptl_crystal_density_method 'not measured'
_exptl_crystal_description plate
_exptl_crystal_F_000 560
_exptl_crystal_size_max 0.31
_exptl_crystal_size_mid 0.31
_exptl_crystal_size_min 0.12
_refine_diff_density_max 0.894
_refine_diff_density_min -0.764
_refine_diff_density_rms 0.057
_refine_ls_extinction_method none
_refine_ls_goodness_of_fit_ref 1.033
_refine_ls_hydrogen_treatment mixed
_refine_ls_matrix_type full
_refine_ls_number_parameters 320
_refine_ls_number_reflns 5485
_refine_ls_number_restraints 0
_refine_ls_restrained_S_all 1.033
_refine_ls_R_factor_all 0.0455
_refine_ls_R_factor_gt 0.0342
_refine_ls_shift/su_max 0.061
_refine_ls_shift/su_mean 0.001
_refine_ls_structure_factor_coef Fsqd
_refine_ls_weighting_details 'w=1/[\s^2^(Fo^2^)+(0.0449P)^2^+0.6239P] where P=(Fo^2^+2Fc^2^)/3'
_refine_ls_weighting_scheme calc
_refine_ls_wR_factor_gt 0.0856
_refine_ls_wR_factor_ref 0.0908
_reflns_number_gt 4568
_reflns_number_total 5485
_reflns_threshold_expression >2sigma(I)
_cod_data_source_file jo800952m-file003.cif
_cod_data_source_block Paquette1629a
_cod_database_code 4023614

loop_
_symmetry_equiv_pos_as_xyz
'x, y, z'
'-x, -y, -z'

loop_
_atom_site_label
_atom_site_type_symbol
_atom_site_fract_x
_atom_site_fract_y
_atom_site_fract_z
_atom_site_U_iso_or_equiv
_atom_site_adp_type
_atom_site_occupancy
_atom_site_symmetry_multiplicity
_atom_site_calc_flag
_atom_site_refinement_flags
_atom_site_disorder_assembly
_atom_site_disorder_group
C1 C 0.14465(19) 0.44632(17) 0.81781(15) 0.0216(4) Uani 1 1 d . . .
C2 C 0.1277(2) 0.37991(19) 0.94011(16) 0.0274(4) Uani 1 1 d . . .
H2 H 0.0762 0.3121 0.9689 0.033 Uiso 1 1 calc R . .
C3 C 0.1866(2) 0.41400(19) 1.01878(17) 0.0298(4) Uani 1 1 d . . .
H3 H 0.1756 0.3687 1.1021 0.036 Uiso 1 1 calc R . .
C4 C 0.2621(2) 0.51351(18) 0.97838(17) 0.0255(4) Uani 1 1 d . . .
C5 C 0.2778(2) 0.57826(18) 0.85544(17) 0.0275(4) Uani 1 1 d . . .
H5 H 0.3296 0.6459 0.8265 0.033 Uiso 1 1 calc R . .
C6 C 0.2192(2) 0.54582(18) 0.77506(16) 0.0261(4) Uani 1 1 d . . .
H6 H 0.2299 0.5911 0.6917 0.031 Uiso 1 1 calc R . .
C7 C 0.3226(2) 0.5516(2) 1.0651(2) 0.0361(5) Uani 1 1 d . . .
H7A H 0.2387 0.5888 1.1021 0.054 Uiso 1 1 calc R . .
H7B H 0.3868 0.6125 1.0227 0.054 Uiso 1 1 calc R . .
H7C H 0.3815 0.4783 1.127 0.054 Uiso 1 1 calc R . .
C8 C 0.35890(19) 0.30158(17) 0.67546(16) 0.0218(4) Uani 1 1 d . . .
C9 C 0.4692(2) 0.29135(18) 0.75317(18) 0.0274(4) Uani 1 1 d . . .
H9 H 0.4467 0.2709 0.8351 0.033 Uiso 1 1 calc R . .
C10 C 0.6114(2) 0.31111(19) 0.7105(2) 0.0331(5) Uani 1 1 d . . .
H10 H 0.6867 0.3043 0.7632 0.04 Uiso 1 1 calc R . .
C11 C 0.6437(2) 0.34065(19) 0.5916(2) 0.0343(5) Uani 1 1 d . . .
H11 H 0.7422 0.3518 0.563 0.041 Uiso 1 1 calc R . .
C12 C 0.5339(2) 0.35419(18) 0.51345(18) 0.0295(4) Uani 1 1 d . . .
H12 H 0.557 0.3761 0.4314 0.035 Uiso 1 1 calc R . .
C13 C 0.3897(2) 0.33595(16) 0.55428(16) 0.0221(4) Uani 1 1 d . . .
C14 C 0.1852(2) 0.14590(18) 0.50860(16) 0.0255(4) Uani 1 1 d . . .
C15 C 0.2642(2) 0.02548(19) 0.5573(2) 0.0357(5) Uani 1 1 d . . .
H15 H 0.3647 0.0055 0.5335 0.043 Uiso 1 1 calc R . .
C16 C 0.1950(3) -0.0661(2) 0.6417(2) 0.0402(5) Uani 1 1 d . . .
H16 H 0.2485 -0.1496 0.6744 0.048 Uiso 1 1 calc R . .
C17 C 0.0500(2) -0.03890(19) 0.67936(19) 0.0324(4) Uani 1 1 d . . .
C18 C -0.0281(2) 0.0827(2) 0.6271(2) 0.0397(5) Uani 1 1 d . . .
H18 H -0.129 0.1027 0.65 0.048 Uiso 1 1 calc R . .
C19 C 0.0383(2) 0.1750(2) 0.5425(2) 0.0373(5) Uani 1 1 d . . .
H19 H -0.0163 0.2581 0.5076 0.045 Uiso 1 1 calc R . .
C20 C -0.0223(3) -0.1378(2) 0.7751(2) 0.0464(6) Uani 1 1 d . . .
H20A H -0.0626 -0.1846 0.7397 0.07 Uiso 1 1 calc R . .
H20B H -0.1041 -0.0986 0.812 0.07 Uiso 1 1 calc R . .
H20C H 0.0529 -0.1944 0.8358 0.07 Uiso 1 1 calc R . .
C21 C 0.2005(2) 0.15896(18) 0.81750(17) 0.0262(4) Uani 1 1 d . . .
H21 H 0.111(3) 0.162(2) 0.8587(19) 0.026(5) Uiso 1 1 d . . .
C22 C 0.2967(2) 0.04952(19) 0.85150(18) 0.0316(4) Uani 1 1 d . . .
C23 C 0.4370(3) 0.0124(2) 0.7999(2) 0.0406(5) Uani 1 1 d . . .
H23 H 0.464(3) 0.067(2) 0.731(2) 0.041(7) Uiso 1 1 d . . .
C24 C 0.5260(4) -0.0990(3) 0.8415(3) 0.0617(8) Uani 1 1 d . . .
H24A H 0.498(3) -0.164(3) 0.912(3) 0.064(9) Uiso 1 1 d . . .
H24B H 0.612(4) -0.113(3) 0.799(3) 0.063(9) Uiso 1 1 d . . .
N1 N 0.21286(16) 0.27406(14) 0.72236(13) 0.0209(3) Uani 1 1 d . . .
N2 N 0.27623(19) 0.36101(15) 0.46923(13) 0.0230(3) Uani 1 1 d . . .
H1N2 H 0.191(3) 0.398(2) 0.481(2) 0.036(6) Uiso 1 1 d . . .
O1 O -0.05345(14) 0.34990(14) 0.76082(13) 0.0301(3) Uani 1 1 d . . .
O2 O 0.08850(15) 0.49084(13) 0.59927(11) 0.0269(3) Uani 1 1 d . . .
O3 O 0.16506(18) 0.33918(14) 0.30773(12) 0.0359(3) Uani 1 1 d . . .
O4 O 0.41958(17) 0.21796(14) 0.38353(14) 0.0376(4) Uani 1 1 d . . .
S1 S 0.08165(5) 0.39700(4) 0.71805(4) 0.02156(11) Uani 1 1 d . . .
S2 S 0.26872(6) 0.26788(4) 0.40497(4) 0.02623(12) Uani 1 1 d . . .
Br Br 0.22911(3) -0.07889(2) 0.98890(2) 0.05818(11) Uani 1 1 d . . .

loop_
_atom_site_aniso_label
_atom_site_aniso_U_11
_atom_site_aniso_U_22
_atom_site_aniso_U_33
_atom_site_aniso_U_23
_atom_site_aniso_U_13
_atom_site_aniso_U_12
C1 0.0208(8) 0.0242(9) 0.0180(8) -0.0077(7) -0.0011(6) -0.0020(7)
C2 0.0345(10) 0.0289(10) 0.0191(9) -0.0080(8) 0.0030(7) -0.0117(8)
C3 0.0354(11) 0.0348(11) 0.0174(9) -0.0083(8) 0.0020(8) -0.0087(9)
C4 0.0226(9) 0.0279(10) 0.0266(9) -0.0138(8) -0.0020(7) 0.0005(7)
C5 0.0282(10) 0.0231(9) 0.0296(10) -0.0083(8) -0.0007(8) -0.0064(8)
C6 0.0272(9) 0.0247(9) 0.0197(9) -0.0025(7) 0.0000(7) -0.0049(8)
C7 0.0351(11) 0.0476(13) 0.0345(11) -0.0242(10) -0.0006(9) -0.0101(10)
C8 0.0182(8) 0.0213(9) 0.0245(9) -0.0082(7) 0.0005(7) -0.0035(7)
C9 0.0238(9) 0.0299(10) 0.0284(10) -0.0116(8) -0.0044(7) -0.0037(8)
C10 0.0221(9) 0.0302(11) 0.0457(13) -0.0138(9) -0.0083(8) -0.0028(8)
C11 0.0204(9) 0.0273(10) 0.0507(13) -0.0121(9) 0.0056(9) -0.0058(8)
C12 0.0264(10) 0.0260(10) 0.0318(10) -0.0083(8) 0.0084(8) -0.0066(8)
C13 0.0228(9) 0.0172(8) 0.0246(9) -0.0071(7) 0.0017(7) -0.0036(7)
C14 0.0301(10) 0.0242(9) 0.0216(9) -0.0082(7) -0.0003(7) -0.0062(8)
C15 0.0317(11) 0.0270(10) 0.0436(12) -0.0122(9) 0.0064(9) -0.0028(8)
C16 0.0419(12) 0.0199(10) 0.0485(13) -0.0050(9) 0.0000(10) -0.0034(9)
C17 0.0363(11) 0.0285(10) 0.0328(11) -0.0099(9) -0.0003(9) -0.0129(9)
C18 0.0281(11) 0.0346(12) 0.0492(13) -0.0108(10) 0.0072(9) -0.0077(9)
C19 0.0310(11) 0.0252(10) 0.0437(12) -0.0050(9) 0.0018(9) -0.0001(8)
C20 0.0495(14) 0.0365(12) 0.0504(14) -0.0106(11) 0.0080(11) -0.0210(11)
C21 0.0251(10) 0.0285(10) 0.0222(9) -0.0063(8) 0.0010(7) -0.0084(8)
C22 0.0349(11) 0.0262(10) 0.0293(10) -0.0052(8) -0.0044(8) -0.0087(8)
C23 0.0408(13) 0.0317(12) 0.0455(14) -0.0141(11) -0.0055(10) -0.0006(10)
C24 0.0503(17) 0.0431(16) 0.078(2) -0.0176(15) -0.0033(15) 0.0067(13)
N1 0.0186(7) 0.0236(8) 0.0190(7) -0.0074(6) 0.0010(6) -0.0038(6)
N2 0.0249(8) 0.0220(8) 0.0202(8) -0.0074(6) 0.0017(6) -0.0035(6)
O1 0.0190(6) 0.0415(8) 0.0334(7) -0.0185(6) 0.0023(5) -0.0073(6)
O2 0.0281(7) 0.0294(7) 0.0178(6) -0.0072(5) -0.0048(5) 0.0028(6)
O3 0.0536(9) 0.0343(8) 0.0178(7) -0.0077(6) -0.0037(6) -0.0096(7)
O4 0.0409(9) 0.0376(8) 0.0380(8) -0.0210(7) 0.0165(7) -0.0097(7)
S1 0.0180(2) 0.0272(2) 0.0181(2) -0.00871(18) -0.00113(15) -0.00212(17)
S2 0.0342(3) 0.0257(2) 0.0186(2) -0.00926(18) 0.00477(18) -0.00692(19)
Br 0.06591(19) 0.03433(15) 0.04954(17) 0.00764(11) 0.00235(13) -0.01174(12)

loop_
_atom_type_symbol
_atom_type_description
_atom_type_scat_dispersion_real
_atom_type_scat_dispersion_imag
_atom_type_scat_source
C C 0.0033 0.0016 'International Tables Vol C Tables 4.2.6.8 and 6.1.1.4'
H H 0 0 'International Tables Vol C Tables 4.2.6.8 and 6.1.1.4'
N N 0.0061 0.0033 'International Tables Vol C Tables 4.2.6.8 and 6.1.1.4'
O O 0.0106 0.006 'International Tables Vol C Tables 4.2.6.8 and 6.1.1.4'
S S 0.1246 0.1234 'International Tables Vol C Tables 4.2.6.8 and 6.1.1.4'
Br Br -0.2901 2.4595 'International Tables Vol C Tables 4.2.6.8 and 6.1.1.4'

loop_
_geom_angle_atom_site_label_1
_geom_angle_atom_site_label_2
_geom_angle_atom_site_label_3
_geom_angle
_geom_angle_site_symmetry_1
_geom_angle_site_symmetry_3
_geom_angle_publ_flag
C6 C1 C2 120.77(17) . . ?
C6 C1 S1 119.74(14) . . ?
C2 C1 S1 119.36(14) . . ?
C3 C2 C1 119.17(18) . . ?
C3 C2 H2 120.4 . . ?
C1 C2 H2 120.4 . . ?
C2 C3 C4 121.30(18) . . ?
C2 C3 H3 119.3 . . ?
C4 C3 H3 119.3 . . ?
C3 C4 C5 118.34(18) . . ?
C3 C4 C7 120.72(18) . . ?
C5 C4 C7 120.93(18) . . ?
C6 C5 C4 121.29(18) . . ?
C6 C5 H5 119.4 . . ?
C4 C5 H5 119.4 . . ?
C5 C6 C1 119.12(17) . . ?
C5 C6 H6 120.4 . . ?
C1 C6 H6 120.4 . . ?
C4 C7 H7A 109.5 . . ?
C4 C7 H7B 109.5 . . ?
H7A C7 H7B 109.5 . . ?
C4 C7 H7C 109.5 . . ?
H7A C7 H7C 109.5 . . ?
H7B C7 H7C 109.5 . . ?
C13 C8 C9 120.33(17) . . ?
C13 C8 N1 120.37(16) . . ?
C9 C8 N1 119.30(16) . . ?
C10 C9 C8 119.82(19) . . ?
C10 C9 H9 120.1 . . ?
C8 C9 H9 120.1 . . ?
C11 C10 C9 119.91(19) . . ?
C11 C10 H10 120 . . ?
C9 C10 H10 120 . . ?
C10 C11 C12 120.59(19) . . ?
C10 C11 H11 119.7 . . ?
C12 C11 H11 119.7 . . ?
C11 C12 C13 120.40(19) . . ?
C11 C12 H12 119.8 . . ?
C13 C12 H12 119.8 . . ?
C12 C13 C8 118.87(17) . . ?
C12 C13 N2 118.62(17) . . ?
C8 C13 N2 122.38(16) . . ?
C15 C14 C19 120.59(19) . . ?
C15 C14 S2 121.34(15) . . ?
C19 C14 S2 118.05(15) . . ?
C14 C15 C16 118.96(19) . . ?
C14 C15 H15 120.5 . . ?
C16 C15 H15 120.5 . . ?
C17 C16 C15 121.6(2) . . ?
C17 C16 H16 119.2 . . ?
C15 C16 H16 119.2 . . ?
C16 C17 C18 118.19(19) . . ?
C16 C17 C20 121.4(2) . . ?
C18 C17 C20 120.5(2) . . ?
C19 C18 C17 121.1(2) . . ?
C19 C18 H18 119.4 . . ?
C17 C18 H18 119.4 . . ?
C18 C19 C14 119.5(2) . . ?
C18 C19 H19 120.3 . . ?
C14 C19 H19 120.3 . . ?
C17 C20 H20A 109.5 . . ?
C17 C20 H20B 109.5 . . ?
H20A C20 H20B 109.5 . . ?
C17 C20 H20C 109.5 . . ?
H20A C20 H20C 109.5 . . ?
H20B C20 H20C 109.5 . . ?
C22 C21 N1 129.06(18) . . ?
C22 C21 H21 118.1(13) . . ?
N1 C21 H21 112.8(13) . . ?
C21 C22 C23 131.1(2) . . ?
C21 C22 Br 112.87(16) . . ?
C23 C22 Br 115.98(16) . . ?
C24 C23 C22 126.6(3) . . ?
C24 C23 H23 115.7(17) . . ?
C22 C23 H23 117.5(17) . . ?
C23 C24 H24A 119.6(19) . . ?
C23 C24 H24B 119(2) . . ?
H24A C24 H24B 121(3) . . ?
C21 N1 C8 120.68(15) . . ?
C21 N1 S1 115.77(13) . . ?
C8 N1 S1 115.48(12) . . ?
C13 N2 S2 122.71(13) . . ?
C13 N2 H1N2 115.7(16) . . ?
S2 N2 H1N2 113.5(17) . . ?
O1 S1 O2 120.46(8) . . ?
O1 S1 N1 105.73(8) . . ?
O2 S1 N1 105.20(8) . . ?
O1 S1 C1 110.38(8) . . ?
O2 S1 C1 108.56(9) . . ?
N1 S1 C1 105.36(8) . . ?
O4 S2 O3 120.49(9) . . ?
O4 S2 N2 107.76(9) . . ?
O3 S2 N2 104.92(9) . . ?
O4 S2 C14 108.89(9) . . ?
O3 S2 C14 107.52(9) . . ?
N2 S2 C14 106.43(9) . . ?

loop_
_geom_bond_atom_site_label_1
_geom_bond_atom_site_label_2
_geom_bond_distance
_geom_bond_site_symmetry_2
_geom_bond_publ_flag
C1 C6 1.388(3) . ?
C1 C2 1.395(2) . ?
C1 S1 1.7490(18) . ?
C2 C3 1.380(3) . ?
C2 H2 0.95 . ?
C3 C4 1.394(3) . ?
C3 H3 0.95 . ?
C4 C5 1.398(3) . ?
C4 C7 1.505(3) . ?
C5 C6 1.383(3) . ?
C5 H5 0.95 . ?
C6 H6 0.95 . ?
C7 H7A 0.98 . ?
C7 H7B 0.98 . ?
C7 H7C 0.98 . ?
C8 C13 1.395(3) . ?
C8 C9 1.396(3) . ?
C8 N1 1.450(2) . ?
C9 C10 1.384(3) . ?
C9 H9 0.95 . ?
C10 C11 1.379(3) . ?
C10 H10 0.95 . ?
C11 C12 1.382(3) . ?
C11 H11 0.95 . ?
C12 C13 1.393(3) . ?
C12 H12 0.95 . ?
C13 N2 1.429(2) . ?
C14 C15 1.376(3) . ?
C14 C19 1.385(3) . ?
C14 S2 1.7630(19) . ?
C15 C16 1.386(3) . ?
C15 H15 0.95 . ?
C16 C17 1.381(3) . ?
C16 H16 0.95 . ?
C17 C18 1.387(3) . ?
C17 C20 1.506(3) . ?
C18 C19 1.378(3) . ?
C18 H18 0.95 . ?
C19 H19 0.95 . ?
C20 H20A 0.98 . ?
C20 H20B 0.98 . ?
C20 H20C 0.98 . ?
C21 C22 1.342(3) . ?
C21 N1 1.414(2) . ?
C21 H21 0.93(2) . ?
C22 C23 1.448(3) . ?
C22 Br 1.919(2) . ?
C23 C24 1.328(4) . ?
C23 H23 0.89(3) . ?
C24 H24A 0.96(3) . ?
C24 H24B 0.93(3) . ?
N1 S1 1.6824(15) . ?
N2 S2 1.6340(17) . ?
N2 H1N2 0.85(3) . ?
O1 S1 1.4290(14) . ?
O2 S1 1.4364(13) . ?
O3 S2 1.4346(15) . ?
O4 S2 1.4294(15) . ?

loop_
_geom_hbond_atom_site_label_D
_geom_hbond_atom_site_label_H
_geom_hbond_atom_site_label_A
_geom_hbond_distance_DH
_geom_hbond_distance_HA
_geom_hbond_distance_DA
_geom_hbond_angle_DHA
_geom_hbond_site_symmetry_A
N2 H1N2 O2 0.85(3) 2.22(3) 2.908(2) 138(2) .

loop_
_geom_torsion_atom_site_label_1
_geom_torsion_atom_site_label_2
_geom_torsion_atom_site_label_3
_geom_torsion_atom_site_label_4
_geom_torsion
_geom_torsion_site_symmetry_1
_geom_torsion_site_symmetry_2
_geom_torsion_site_symmetry_3
_geom_torsion_site_symmetry_4
_geom_torsion_publ_flag
C6 C1 C2 C3 -0.3(3) . . . . ?
S1 C1 C2 C3 175.62(15) . . . . ?
C1 C2 C3 C4 0.2(3) . . . . ?
C2 C3 C4 C5 -0.4(3) . . . . ?
C2 C3 C4 C7 178.51(19) . . . . ?
C3 C4 C5 C6 0.5(3) . . . . ?
C7 C4 C5 C6 -178.36(18) . . . . ?
C4 C5 C6 C1 -0.5(3) . . . . ?
C2 C1 C6 C5 0.4(3) . . . . ?
S1 C1 C6 C5 -175.47(14) . . . . ?
C13 C8 C9 C10 -2.3(3) . . . . ?
N1 C8 C9 C10 176.67(17) . . . . ?
C8 C9 C10 C11 -0.1(3) . . . . ?
C9 C10 C11 C12 1.8(3) . . . . ?
C10 C11 C12 C13 -1.2(3) . . . . ?
C11 C12 C13 C8 -1.2(3) . . . . ?
C11 C12 C13 N2 174.79(18) . . . . ?
C9 C8 C13 C12 2.9(3) . . . . ?
N1 C8 C13 C12 -176.05(16) . . . . ?
C9 C8 C13 N2 -172.92(17) . . . . ?
N1 C8 C13 N2 8.1(3) . . . . ?
C19 C14 C15 C16 -0.6(3) . . . . ?
S2 C14 C15 C16 177.64(18) . . . . ?
C14 C15 C16 C17 -1.2(4) . . . . ?
C15 C16 C17 C18 2.4(4) . . . . ?
C15 C16 C17 C20 -177.2(2) . . . . ?
C16 C17 C18 C19 -2.0(4) . . . . ?
C20 C17 C18 C19 177.7(2) . . . . ?
C17 C18 C19 C14 0.3(4) . . . . ?
C15 C14 C19 C18 1.0(3) . . . . ?
S2 C14 C19 C18 -177.27(19) . . . . ?
N1 C21 C22 C23 -3.6(4) . . . . ?
N1 C21 C22 Br 178.99(16) . . . . ?
C21 C22 C23 C24 179.1(3) . . . . ?
Br C22 C23 C24 -3.5(4) . . . . ?
C22 C21 N1 C8 -24.3(3) . . . . ?
C22 C21 N1 S1 -171.63(18) . . . . ?
C13 C8 N1 C21 124.76(19) . . . . ?
C9 C8 N1 C21 -54.2(2) . . . . ?
C13 C8 N1 S1 -87.82(19) . . . . ?
C9 C8 N1 S1 93.21(18) . . . . ?
C12 C13 N2 S2 75.4(2) . . . . ?
C8 C13 N2 S2 -108.75(19) . . . . ?
C21 N1 S1 O1 -34.58(15) . . . . ?
C8 N1 S1 O1 176.36(12) . . . . ?
C21 N1 S1 O2 -163.06(13) . . . . ?
C8 N1 S1 O2 47.88(14) . . . . ?
C21 N1 S1 C1 82.32(14) . . . . ?
C8 N1 S1 C1 -66.73(14) . . . . ?
C6 C1 S1 O1 -147.60(15) . . . . ?
C2 C1 S1 O1 36.47(18) . . . . ?
C6 C1 S1 O2 -13.56(17) . . . . ?
C2 C1 S1 O2 170.50(15) . . . . ?
C6 C1 S1 N1 98.71(16) . . . . ?
C2 C1 S1 N1 -77.23(16) . . . . ?
C13 N2 S2 O4 -36.89(17) . . . . ?
C13 N2 S2 O3 -166.44(14) . . . . ?
C13 N2 S2 C14 79.78(16) . . . . ?
C15 C14 S2 O4 1.2(2) . . . . ?
C19 C14 S2 O4 179.43(17) . . . . ?
C15 C14 S2 O3 133.27(18) . . . . ?
C19 C14 S2 O3 -48.47(19) . . . . ?
C15 C14 S2 N2 -114.74(18) . . . . ?
C19 C14 S2 N2 63.52(19) . . . . ?

loop_
_cod_related_entry_id
_cod_related_entry_database
_cod_related_entry_code
1 ChemSpider 30658722
